data_7024529
loop_
_publ_author_name
'White, Wade'
'Hudson, Zachary M.'
'Feng, Xiaodong'
'Han, Sijin'
'Lu, Zheng-Hong'
'Wang, Suning'

_publ_section_title
;
 Linear and star-shaped benzimidazolyl derivatives: syntheses,
 photophysical properties and use as highly efficient electron transport
 materials in OLEDs.
;
_journal_issue 3
_journal_name_full 'Dalton transactions (Cambridge, England : 2003)'
_journal_page_first 892
_journal_page_last 899
_journal_paper_doi 10.1039/b918203a
_journal_volume 39
_journal_year 2010
_chemical_formula_sum 'C27 H18 N6'
_chemical_formula_weight 426.47
_chemical_name_systematic
;
?
;
_space_group_IT_number 29
_symmetry_cell_setting orthorhombic
_symmetry_space_group_name_Hall 'P 2c -2ac'
_symmetry_space_group_name_H-M 'P c a 21'
_atom_sites_solution_hydrogens geom
_atom_sites_solution_primary direct
_atom_sites_solution_secondary difmap
_audit_creation_method SHELXL-97
_cell_angle_alpha 90.00
_cell_angle_beta 90.00
_cell_angle_gamma 90.00
_cell_formula_units_Z 4
_cell_length_a 16.7951(9)
_cell_length_b 16.5308(12)
_cell_length_c 7.4080(5)
_cell_measurement_reflns_used 1620
_cell_measurement_temperature 180(2)
_cell_measurement_theta_max 23.75
_cell_measurement_theta_min 2.43
_cell_volume 2056.7(2)
_computing_cell_refinement 'Bruker Saint'
_computing_data_collection 'Bruker Apex2'
_computing_data_reduction 'Bruker Saint'
_computing_molecular_graphics 'Bruker Shelxl'
_computing_publication_material 'Bruker Sjelxl'
_computing_structure_refinement 'SHELXL-97 (Sheldrick, 1997)'
_computing_structure_solution 'SHELXS-97 (Sheldrick, 1990)'
_diffrn_ambient_temperature 180(2)
_diffrn_measured_fraction_theta_full 0.994
_diffrn_measured_fraction_theta_max 0.994
_diffrn_measurement_device_type Bruker
_diffrn_measurement_method '\f and \w scans'
_diffrn_radiation_monochromator graphite
_diffrn_radiation_source 'fine-focus sealed tube'
_diffrn_radiation_type MoK\a
_diffrn_radiation_wavelength 0.71073
_diffrn_reflns_av_R_equivalents 0.0562
_diffrn_reflns_av_sigmaI/netI 0.0747
_diffrn_reflns_limit_h_max 17
_diffrn_reflns_limit_h_min -21
_diffrn_reflns_limit_k_max 21
_diffrn_reflns_limit_k_min -12
_diffrn_reflns_limit_l_max 9
_diffrn_reflns_limit_l_min -9
_diffrn_reflns_number 7922
_diffrn_reflns_theta_full 27.05
_diffrn_reflns_theta_max 27.05
_diffrn_reflns_theta_min 2.43
_exptl_absorpt_coefficient_mu 0.085
_exptl_absorpt_correction_T_max 0.9957
_exptl_absorpt_correction_T_min 0.9831
_exptl_absorpt_correction_type multi-scan
_exptl_absorpt_process_details 'Bruker SAINT'
_exptl_crystal_colour colorless
_exptl_crystal_density_diffrn 1.377
_exptl_crystal_density_method 'not measured'
_exptl_crystal_description needle
_exptl_crystal_F_000 888
_exptl_crystal_size_max 0.20
_exptl_crystal_size_mid 0.05
_exptl_crystal_size_min 0.05
_refine_diff_density_max 0.174
_refine_diff_density_min -0.255
_refine_diff_density_rms 0.046
_refine_ls_abs_structure_details 'Flack H D (1983), Acta Cryst. A39, 876-881'
_refine_ls_abs_structure_Flack 4(3)
_refine_ls_extinction_method none
_refine_ls_goodness_of_fit_ref 1.029
_refine_ls_hydrogen_treatment constr
_refine_ls_matrix_type full
_refine_ls_number_parameters 299
_refine_ls_number_reflns 3955
_refine_ls_number_restraints 1
_refine_ls_restrained_S_all 1.028
_refine_ls_R_factor_all 0.0667
_refine_ls_R_factor_gt 0.0449
_refine_ls_shift/su_max 0.001
_refine_ls_shift/su_mean 0.000
_refine_ls_structure_factor_coef Fsqd
_refine_ls_weighting_details 'calc w=1/[\s^2^(Fo^2^)+(0.0360P)^2^+0.0000P] where P=(Fo^2^+2Fc^2^)/3'
_refine_ls_weighting_scheme calc
_refine_ls_wR_factor_gt 0.0922
_refine_ls_wR_factor_ref 0.1029
_reflns_number_gt 3102
_reflns_number_total 3955
_reflns_threshold_expression >2sigma(I)
_cod_data_source_file b918203a.txt
_cod_data_source_block ww149
_cod_original_sg_symbol_H-M Pca2(1)
_cod_database_code 7024529

loop_
_symmetry_equiv_pos_as_xyz
'x, y, z'
'-x, -y, z+1/2'
'-x+1/2, y, z+1/2'
'x+1/2, -y, z'

loop_
_atom_site_label
_atom_site_type_symbol
_atom_site_fract_x
_atom_site_fract_y
_atom_site_fract_z
_atom_site_U_iso_or_equiv
_atom_site_adp_type
_atom_site_occupancy
_atom_site_symmetry_multiplicity
_atom_site_calc_flag
_atom_site_refinement_flags
N1 N 0.44438(12) 0.35291(11) 0.6491(3) 0.0276(5) Uani 1 1 d .
N2 N 0.43403(12) 0.47274(11) 0.7917(3) 0.0334(5) Uani 1 1 d .
N3 N 0.68461(11) 0.22416(10) 0.4422(3) 0.0267(5) Uani 1 1 d .
N4 N 0.42601(12) 0.12806(11) 0.2262(3) 0.0267(5) Uani 1 1 d .
N5 N 0.80511(11) 0.17277(11) 0.5071(4) 0.0359(5) Uani 1 1 d .
N6 N 0.31546(12) 0.06268(12) 0.1336(3) 0.0339(5) Uani 1 1 d .
C1 C 0.38897(15) 0.41495(13) 0.8822(4) 0.0292(6) Uani 1 1 d .
C2 C 0.34317(16) 0.42251(15) 1.0384(4) 0.0376(6) Uani 1 1 d .
H2A H 0.3386 0.4730 1.0988 0.045 Uiso 1 1 calc R
C3 C 0.30486(16) 0.35493(16) 1.1026(4) 0.0412(7) Uani 1 1 d .
H3A H 0.2731 0.3590 1.2083 0.049 Uiso 1 1 calc R
C4 C 0.31172(15) 0.27994(15) 1.0150(4) 0.0365(6) Uani 1 1 d .
H4A H 0.2845 0.2344 1.0630 0.044 Uiso 1 1 calc R
C5 C 0.35692(15) 0.27075(14) 0.8613(4) 0.0313(6) Uani 1 1 d .
H5A H 0.3621 0.2199 0.8027 0.038 Uiso 1 1 calc R
C6 C 0.39453(14) 0.33983(13) 0.7964(3) 0.0260(5) Uani 1 1 d .
C7 C 0.46626(15) 0.43361(14) 0.6580(4) 0.0330(6) Uani 1 1 d .
H7A H 0.5016 0.4581 0.5742 0.040 Uiso 1 1 calc R
C8 C 0.81192(14) 0.25603(13) 0.4771(4) 0.0290(6) Uani 1 1 d .
C9 C 0.87882(14) 0.30613(14) 0.4860(4) 0.0349(6) Uani 1 1 d .
H9A H 0.9299 0.2848 0.5136 0.042 Uiso 1 1 calc R
C10 C 0.86813(16) 0.38721(14) 0.4535(4) 0.0377(6) Uani 1 1 d .
H10A H 0.9126 0.4226 0.4615 0.045 Uiso 1 1 calc R
C11 C 0.79325(16) 0.41917(14) 0.4088(4) 0.0373(7) Uani 1 1 d .
H11A H 0.7886 0.4754 0.3845 0.045 Uiso 1 1 calc R
C12 C 0.72632(15) 0.37124(13) 0.3993(4) 0.0331(6) Uani 1 1 d .
H12A H 0.6755 0.3927 0.3694 0.040 Uiso 1 1 calc R
C13 C 0.73748(14) 0.28936(12) 0.4362(3) 0.0271(5) Uani 1 1 d .
C14 C 0.72947(14) 0.15753(13) 0.4850(4) 0.0327(6) Uani 1 1 d .
H14A H 0.7074 0.1049 0.4975 0.039 Uiso 1 1 calc R
C15 C 0.37148(14) 0.06428(13) -0.0064(4) 0.0276(6) Uani 1 1 d .
C16 C 0.36428(15) 0.03503(13) -0.1824(4) 0.0314(6) Uani 1 1 d .
H16A H 0.3169 0.0092 -0.2222 0.038 Uiso 1 1 calc R
C17 C 0.42858(16) 0.04505(14) -0.2966(4) 0.0336(6) Uani 1 1 d .
H17A H 0.4253 0.0261 -0.4175 0.040 Uiso 1 1 calc R
C18 C 0.49815(16) 0.08260(14) -0.2372(3) 0.0327(6) Uani 1 1 d .
H18A H 0.5419 0.0870 -0.3179 0.039 Uiso 1 1 calc R
C19 C 0.50566(14) 0.11342(13) -0.0658(4) 0.0277(5) Uani 1 1 d .
H19A H 0.5530 0.1398 -0.0275 0.033 Uiso 1 1 calc R
C20 C 0.44099(13) 0.10415(12) 0.0488(3) 0.0239(5) Uani 1 1 d .
C21 C 0.35042(15) 0.10095(14) 0.2656(4) 0.0308(6) Uani 1 1 d .
H21A H 0.3258 0.1094 0.3795 0.037 Uiso 1 1 calc R
C22 C 0.48082(14) 0.29312(13) 0.5372(4) 0.0275(5) Uani 1 1 d .
C23 C 0.43528(13) 0.24097(12) 0.4356(4) 0.0265(5) Uani 1 1 d .
H23A H 0.3789 0.2459 0.4340 0.032 Uiso 1 1 calc R
C24 C 0.47295(14) 0.18080(13) 0.3350(3) 0.0243(5) Uani 1 1 d .
C25 C 0.55565(14) 0.17392(13) 0.3353(3) 0.0258(5) Uani 1 1 d .
H25A H 0.5813 0.1324 0.2683 0.031 Uiso 1 1 calc R
C26 C 0.59968(14) 0.22875(13) 0.4351(3) 0.0259(5) Uani 1 1 d .
C27 C 0.56325(14) 0.28823(13) 0.5388(4) 0.0281(5) Uani 1 1 d .
H27A H 0.5941 0.3247 0.6091 0.034 Uiso 1 1 calc R

loop_
_atom_site_aniso_label
_atom_site_aniso_U_11
_atom_site_aniso_U_22
_atom_site_aniso_U_33
_atom_site_aniso_U_23
_atom_site_aniso_U_13
_atom_site_aniso_U_12
N1 0.0275(11) 0.0262(9) 0.0290(11) -0.0021(9) 0.0044(11) 0.0008(8)
N2 0.0356(13) 0.0265(9) 0.0380(13) -0.0021(10) 0.0050(12) 0.0025(9)
N3 0.0217(10) 0.0284(9) 0.0299(11) -0.0016(10) -0.0024(11) -0.0009(8)
N4 0.0224(11) 0.0314(9) 0.0261(11) -0.0010(9) 0.0010(10) -0.0009(9)
N5 0.0266(12) 0.0330(10) 0.0481(14) -0.0039(11) -0.0067(12) 0.0005(9)
N6 0.0262(12) 0.0389(11) 0.0367(13) -0.0006(11) -0.0013(11) -0.0037(10)
C1 0.0301(13) 0.0282(11) 0.0293(13) -0.0012(11) -0.0015(13) 0.0045(10)
C2 0.0412(16) 0.0349(12) 0.0366(15) -0.0032(13) 0.0070(16) 0.0081(12)
C3 0.0403(17) 0.0482(15) 0.0352(16) 0.0051(14) 0.0105(15) 0.0095(13)
C4 0.0333(14) 0.0380(13) 0.0382(15) 0.0095(13) 0.0065(15) 0.0021(11)
C5 0.0321(15) 0.0270(11) 0.0348(14) 0.0007(11) -0.0021(14) 0.0044(10)
C6 0.0227(13) 0.0296(11) 0.0256(13) 0.0017(11) -0.0011(12) 0.0043(10)
C7 0.0352(15) 0.0289(11) 0.0348(15) 0.0035(12) 0.0047(14) 0.0022(11)
C8 0.0268(13) 0.0323(11) 0.0280(15) -0.0023(11) -0.0016(12) -0.0010(10)
C9 0.0277(13) 0.0431(13) 0.0340(16) -0.0069(13) -0.0029(14) -0.0045(11)
C10 0.0388(16) 0.0406(13) 0.0336(15) -0.0048(14) 0.0055(14) -0.0154(12)
C11 0.0461(16) 0.0311(11) 0.0347(15) 0.0020(12) 0.0085(14) -0.0060(12)
C12 0.0353(15) 0.0331(12) 0.0307(14) 0.0008(12) 0.0021(13) 0.0001(11)
C13 0.0283(13) 0.0304(11) 0.0225(12) -0.0044(11) -0.0018(13) -0.0026(10)
C14 0.0294(15) 0.0293(11) 0.0396(16) -0.0008(12) -0.0048(14) 0.0016(10)
C15 0.0275(13) 0.0232(10) 0.0320(14) 0.0008(11) -0.0047(13) -0.0006(10)
C16 0.0324(15) 0.0258(11) 0.0361(15) -0.0020(11) -0.0088(14) 0.0003(11)
C17 0.0436(17) 0.0317(12) 0.0254(13) -0.0032(11) -0.0077(14) 0.0090(12)
C18 0.0364(15) 0.0337(12) 0.0280(13) 0.0017(12) 0.0029(13) 0.0069(11)
C19 0.0234(13) 0.0300(11) 0.0298(13) 0.0017(11) -0.0010(13) 0.0017(10)
C20 0.0231(13) 0.0234(10) 0.0252(12) 0.0010(10) -0.0006(12) 0.0040(10)
C21 0.0242(14) 0.0356(12) 0.0327(14) 0.0034(12) 0.0047(13) -0.0029(10)
C22 0.0285(13) 0.0284(10) 0.0257(12) 0.0018(11) 0.0016(13) 0.0054(10)
C23 0.0228(12) 0.0302(11) 0.0265(12) 0.0030(11) -0.0016(13) 0.0001(10)
C24 0.0220(13) 0.0280(10) 0.0230(12) 0.0016(10) -0.0024(12) -0.0017(10)
C25 0.0252(13) 0.0263(10) 0.0259(13) -0.0022(10) -0.0015(12) 0.0002(10)
C26 0.0242(13) 0.0280(10) 0.0256(12) 0.0022(11) -0.0022(13) 0.0007(10)
C27 0.0304(13) 0.0281(11) 0.0256(12) -0.0010(11) -0.0022(13) -0.0022(10)

loop_
_atom_type_symbol
_atom_type_description
_atom_type_scat_dispersion_real
_atom_type_scat_dispersion_imag
_atom_type_scat_source
C C 0.0033 0.0016 'International Tables Vol C Tables 4.2.6.8 and 6.1.1.4'
H H 0.0000 0.0000 'International Tables Vol C Tables 4.2.6.8 and 6.1.1.4'
N N 0.0061 0.0033 'International Tables Vol C Tables 4.2.6.8 and 6.1.1.4'

loop_
_geom_angle_atom_site_label_1
_geom_angle_atom_site_label_2
_geom_angle_atom_site_label_3
_geom_angle
C7 N1 C6 105.8(2)
C7 N1 C22 125.5(2)
C6 N1 C22 127.25(19)
C7 N2 C1 104.58(19)
C14 N3 C13 106.12(18)
C14 N3 C26 126.82(18)
C13 N3 C26 126.31(17)
C21 N4 C20 105.9(2)
C21 N4 C24 126.1(2)
C20 N4 C24 127.3(2)
C14 N5 C8 104.44(19)
C21 N6 C15 104.10(19)
N2 C1 C2 129.6(2)
N2 C1 C6 110.8(2)
C2 C1 C6 119.6(2)
C3 C2 C1 118.2(2)
C3 C2 H2A 120.9
C1 C2 H2A 120.9
C2 C3 C4 121.3(3)
C2 C3 H3A 119.3
C4 C3 H3A 119.3
C5 C4 C3 121.7(2)
C5 C4 H4A 119.2
C3 C4 H4A 119.2
C4 C5 C6 116.5(2)
C4 C5 H5A 121.8
C6 C5 H5A 121.8
C5 C6 N1 132.2(2)
C5 C6 C1 122.8(2)
N1 C6 C1 105.0(2)
N2 C7 N1 113.9(2)
N2 C7 H7A 123.1
N1 C7 H7A 123.1
C9 C8 N5 129.9(2)
C9 C8 C13 119.7(2)
N5 C8 C13 110.4(2)
C10 C9 C8 117.7(2)
C10 C9 H9A 121.1
C8 C9 H9A 121.1
C9 C10 C11 121.7(2)
C9 C10 H10A 119.1
C11 C10 H10A 119.1
C12 C11 C10 121.8(2)
C12 C11 H11A 119.1
C10 C11 H11A 119.1
C11 C12 C13 116.0(2)
C11 C12 H12A 122.0
C13 C12 H12A 122.0
C12 C13 N3 132.1(2)
C12 C13 C8 123.0(2)
N3 C13 C8 104.90(18)
N5 C14 N3 114.1(2)
N5 C14 H14A 122.9
N3 C14 H14A 122.9
C16 C15 N6 128.8(2)
C16 C15 C20 120.5(2)
N6 C15 C20 110.6(2)
C17 C16 C15 117.6(2)
C17 C16 H16A 121.2
C15 C16 H16A 121.2
C16 C17 C18 121.0(2)
C16 C17 H17A 119.5
C18 C17 H17A 119.5
C19 C18 C17 122.3(3)
C19 C18 H18A 118.9
C17 C18 H18A 118.9
C18 C19 C20 116.9(2)
C18 C19 H19A 121.5
C20 C19 H19A 121.5
C19 C20 N4 133.3(2)
C19 C20 C15 121.7(2)
N4 C20 C15 104.9(2)
N6 C21 N4 114.5(2)
N6 C21 H21A 122.8
N4 C21 H21A 122.8
C23 C22 C27 121.5(2)
C23 C22 N1 120.9(2)
C27 C22 N1 117.6(2)
C22 C23 C24 119.1(2)
C22 C23 H23A 120.4
C24 C23 H23A 120.4
C25 C24 C23 120.6(2)
C25 C24 N4 120.2(2)
C23 C24 N4 119.2(2)
C26 C25 C24 118.7(2)
C26 C25 H25A 120.7
C24 C25 H25A 120.7
C25 C26 C27 121.6(2)
C25 C26 N3 121.2(2)
C27 C26 N3 117.2(2)
C22 C27 C26 118.4(2)
C22 C27 H27A 120.8
C26 C27 H27A 120.8

loop_
_geom_bond_atom_site_label_1
_geom_bond_atom_site_label_2
_geom_bond_distance
N1 C7 1.385(3)
N1 C6 1.392(3)
N1 C22 1.428(3)
N2 C7 1.301(3)
N2 C1 1.391(3)
N3 C14 1.372(3)
N3 C13 1.397(3)
N3 C26 1.429(3)
N4 C21 1.378(3)
N4 C20 1.396(3)
N4 C24 1.425(3)
N5 C14 1.305(3)
N5 C8 1.399(3)
N6 C21 1.304(3)
N6 C15 1.401(3)
C1 C2 1.396(4)
C1 C6 1.398(3)
C2 C3 1.374(4)
C2 H2A 0.9500
C3 C4 1.404(4)
C3 H3A 0.9500
C4 C5 1.377(4)
C4 H4A 0.9500
C5 C6 1.391(3)
C5 H5A 0.9500
C7 H7A 0.9500
C8 C9 1.397(3)
C8 C13 1.400(3)
C9 C10 1.373(3)
C9 H9A 0.9500
C10 C11 1.404(4)
C10 H10A 0.9500
C11 C12 1.377(3)
C11 H11A 0.9500
C12 C13 1.394(3)
C12 H12A 0.9500
C14 H14A 0.9500
C15 C16 1.396(4)
C15 C20 1.402(3)
C16 C17 1.382(4)
C16 H16A 0.9500
C17 C18 1.395(4)
C17 H17A 0.9500
C18 C19 1.374(4)
C18 H18A 0.9500
C19 C20 1.387(3)
C19 H19A 0.9500
C21 H21A 0.9500
C22 C23 1.376(3)
C22 C27 1.387(3)
C23 C24 1.395(3)
C23 H23A 0.9500
C24 C25 1.394(3)
C25 C26 1.384(3)
C25 H25A 0.9500
C26 C27 1.390(3)
C27 H27A 0.9500
